data_4345721
loop_
_publ_author_name
'Batke, Sonja'
'Sietzen, Malte'
'Wadepohl, Hubert'
'Ballmann, Joachim'

_publ_section_title
;
 Synthesis of NPN-Coordinated Tantalum Alkyl Complexes and Their
 Hydrogenolysis: Isolation of a Terminal Tantalum Hydride Incorporating a
 Doubly Cyclometalated NPN Scaffold
;
_journal_name_full 'Inorganic Chemistry'
_journal_paper_doi 10.1021/acs.inorgchem.7b00277
_journal_year 2017
_chemical_formula_moiety 'C42 H48 N2 P Si Ta'
_chemical_formula_sum 'C44.5 H54 N2 P Si Ta'
_chemical_formula_weight 856.90
_chemical_properties_physical 'air-sensitive, moisture-sensitive'
_space_group_crystal_system triclinic
_space_group_IT_number 2
_space_group_name_Hall '-P 1'
_space_group_name_H-M_alt 'P -1'
_symmetry_cell_setting triclinic
_symmetry_Int_Tables_number 2
_symmetry_space_group_name_Hall '-P 1'
_symmetry_space_group_name_H-M 'P -1'
_atom_sites_solution_hydrogens geom
_atom_sites_solution_primary iterative
_atom_sites_solution_secondary difmap
_audit_block_code ba_sb62
_audit_creation_date 2016-05-19
_audit_creation_method
;
Olex2 1.2
(compiled Aug 23 2016 16:59:57 for OlexSys, GUI svn.r5221)
;
_audit_update_record '05.09.2016 16:43:06 CEST UTC+02:00  encif 1.46'
_cell_angle_alpha 90.3798(9)
_cell_angle_beta 101.0855(10)
_cell_angle_gamma 104.7680(10)
_cell_formula_units_Z 2
_cell_length_a 11.57180(14)
_cell_length_b 12.44923(14)
_cell_length_c 14.67713(17)
_cell_measurement_reflns_used 51261
_cell_measurement_temperature 120(1)
_cell_measurement_theta_max 70.6210
_cell_measurement_theta_min 3.6740
_cell_volume 2002.94(4)
_computing_cell_refinement 'CrysAlisPro 1.171.38.43 (Rigaku OD, 2015)'
_computing_data_collection 'CrysAlisPro 1.171.38.43 (Rigaku OD, 2015)'
_computing_data_reduction 'CrysAlisPro 1.171.38.43 (Rigaku OD, 2015)'
_computing_molecular_graphics 'Olex2 (Dolomanov et al., 2009)'
_computing_publication_material 'encif (Wadepohl, 2009-15); encifer 1.5 (CCDC, 2014)'
_computing_structure_refinement 'ShelXL (Sheldrick, 2015)'
_computing_structure_solution 'SUPERFLIP (Palatinus, 2007-2009)'
_diffrn_ambient_environment perfluoro
_diffrn_ambient_temperature 120(1)
_diffrn_detector 'CCD plate'
_diffrn_detector_area_resol_mean 7.9621
_diffrn_detector_type Eos
_diffrn_measured_fraction_theta_full 0.999
_diffrn_measured_fraction_theta_max 0.991
_diffrn_measurement_details
;
List of Runs (angles in degrees, time in seconds):

  # Type    Start    End  Width  t~exp~   \w     \q     \k     \f   Frames
--------------------------------------------------------------------------
  1  \w    -12.00  37.00   1.00    1.00    --    0.00 -89.00  24.00   49
  2  \w    -21.00  69.00   1.00    1.00    --    0.00  57.00  90.00   90
  3  \w    -72.00  26.00   1.00    1.00    --    0.00 -38.00 120.00   98
  4  \w    -21.00  69.00   1.00    1.00    --    0.00  57.00-150.00   90
  5  \w    -21.00  69.00   1.00    1.00    --    0.00  57.00 -90.00   90
  6  \w    -36.00   8.00   1.00    1.00    --   14.00 113.00 -56.56   44
  7  \w    -40.00 -13.00   1.00    4.00    --   30.00 145.00 151.27   27
  8  \w      2.00  33.00   1.00    4.00    --   38.00  88.00 -10.29   31
  9  \w      5.00  32.00   1.00    4.00    --   42.00  90.00  33.03   27
 10  \w      6.00  33.00   1.00    4.00    --   42.00  88.00 150.87   27
 11  \w      6.00  33.00   1.00    4.00    --   42.00  88.00  60.83   27
 12  \w      8.00  38.00   1.00    4.00    --   42.00  84.00 -55.24   30
 13  \w     14.00  46.00   1.00    4.00    --   46.00  81.00  96.44   32
 14  \w     13.00  40.00   1.00    4.00    --   46.00  83.00-157.19   27
 15  \w     14.00  46.00   1.00    4.00    --   46.00  81.00 -87.99   32
 16  \w     21.00 120.00   1.00    4.00    --   50.00  75.00-106.02   99
 17  \w     21.00 120.00   1.00    4.00    --   50.00  75.00  61.49   99
 18  \w     18.00  46.00   1.00    4.00    --   50.00  80.00 -12.62   28
 19  \w     18.00  46.00   1.00    4.00    --   50.00  80.00 154.55   28
 20  \w     20.00 120.00   1.00    4.00    --   50.00  77.00 -78.66  100
 21  \w     18.00  46.00   1.00    4.00    --   50.00  80.00 126.41   28
 22  \w     24.00 124.00   1.00    4.00    --   54.00  77.00 -30.00  100
 23  \w     25.00 124.00   1.00    4.00    --   54.00  75.00-159.53   99
 24  \w     24.00 124.00   1.00    4.00    --   54.00  77.00  30.00  100
 25  \w     24.00 124.00   1.00    4.00    --   54.00  77.00  90.00  100
 26  \w     24.00 124.00   1.00    4.00    --   54.00  77.00-120.00  100
 27  \w      1.00  96.00   1.00    4.00    --   54.00 -99.00-180.00   95
 28  \w    -16.00  84.00   1.00    4.00    --   54.00 -77.00  30.00  100
 29  \w     24.00 124.00   1.00    4.00    --   54.00  77.00 150.00  100
 30  \w     33.00 123.00   1.00    4.00    --   54.00  57.00-180.00   90
 31  \w     24.00 124.00   1.00    4.00    --   54.00  77.00 -90.00  100
 32  \w    -15.00  75.00   1.00    4.00    --   54.00 -57.00 -90.00   90
 33  \w     24.00 124.00   1.00    4.00    --   54.00  77.00 -60.00  100
 34  \w     23.00 111.00   1.00    4.00    --   54.00-125.00-180.00   88
 35  \w     29.00 128.00   1.00    4.00    --   58.00  76.00 178.40   99
 36  \w     30.00 128.00   1.00    4.00    --   58.00  74.00 129.44   98
 37  \w     30.00 127.00   1.00    4.00    --   58.00  73.00  67.42   97
 38  \w     29.00 128.00   1.00    4.00    --   58.00  75.00 -71.62   99
 39  \w     28.00 128.00   1.00    4.00    --   58.00  77.00   2.47  100
 40  \w     35.00 131.00   1.00    4.00    --   62.00  72.00  31.31   96
 41  \w     39.00 130.00   1.00    4.00    --   62.00  66.00 138.04   91
 42  \w     34.00 131.00   1.00    4.00    --   62.00  73.00-102.72   97
 43  \w     38.00 135.00   1.00    4.00    --   66.00  73.00-114.70   97
 44  \w     40.00 135.00   1.00    4.00    --   66.00  70.00  93.43   95
 45  \w     39.00 135.00   1.00    4.00    --   66.00  72.00 177.96   96
 46  \w     46.00 134.00   1.00    4.00    --   66.00  59.00  15.35   88
 47  \w     36.00 136.00   1.00    4.00    --   66.00  77.00 -64.37  100
 48  \w     41.00 140.00   1.00    4.00    --   70.00  76.00 123.96   99
 49  \w     42.00 140.00   1.00    4.00    --   70.00  74.00  93.33   98
 50  \w     48.00 140.00   1.00    4.00    --   70.00  51.00 -29.80   92
 51  \w     47.00 138.00   1.00    4.00    --   70.00  65.00-103.15   91
 52  \w     49.00 139.00   1.00    4.00    --   70.00  57.00-164.05   90
 53  \w     49.00 139.00   1.00    4.00    --   70.00  57.00  74.91   90
 54  \w     51.00 145.00   1.00    4.00    --   74.00  46.00   6.51   94
 55  \w     47.00 143.00   1.00    4.00    --   74.00  71.00-165.87   96
 56  \w     46.00 143.00   1.00    4.00    --   74.00  73.00-142.46   97
 57  \w     49.00 148.00   1.00    4.00    --   78.00  75.00 -58.50   99
 58  \w     49.00 148.00   1.00    4.00    --   78.00  76.00  27.24   99
 59  \w     49.00 148.00   1.00    4.00    --   78.00  75.00 -94.68   99
 60  \w     51.00 147.00   1.00    4.00    --   78.00  72.00  -1.07   96
 61  \w     61.00 152.00   1.00    8.00    --   82.00  53.00  87.83   91
 62  \w     61.00 151.00   1.00    8.00    --   82.00  57.00  90.01   90
 63  \w     53.00 152.00   1.00    8.00    --   82.00  76.00  88.45   99
 64  \w     60.00 155.00   1.00    8.00    --   86.00  70.00 -90.20   95
 65  \w     58.00 155.00   1.00    8.00    --   86.00  73.00-154.72   97
 66  \w     57.00 156.00   1.00    8.00    --   86.00  76.00-125.15   99
 67  \w     61.00 160.00   1.00    8.00    --   90.00  76.00-165.81   99
 68  \w     69.00 160.00   1.00    8.00    --   90.00  53.00  63.26   91
 69  \w     67.00 161.00   1.00    8.00    --   90.00  45.00 150.02   94
 70  \w     72.00 164.00   1.00    8.00    --   94.00  50.00 -35.80   92
 71  \w     71.00 167.00   1.00    8.00    --   98.00  71.00 166.81   96
 72  \w     85.00 175.00   1.00    8.00    --  108.00  64.00  30.00   90
 73  \w     38.00 130.00   1.00    8.00    --  108.00 -50.00 -30.00   92
 74  \w     85.00 175.00   1.00    8.00    --  108.00  64.00-120.00   90
 75  \w     78.00 178.00   1.00    8.00    --  108.00  77.00 120.00  100
 76  \w     85.00 175.00   1.00    8.00    --  108.00  64.00   0.00   90
 77  \w    100.00 178.00   1.00    8.00    --  108.00 111.00 -90.00   78
 78  \w     82.00 178.00   1.00    8.00    --  108.00  38.00  60.00   96
 79  \w     38.00 130.00   1.00    8.00    --  108.00 -50.00-180.00   92
 80  \w     85.00 175.00   1.00    8.00    --  108.00  64.00-150.00   90
 81  \w     36.00 146.00   1.00    8.00    --  108.00 -92.00 -30.00  110
 82  \w     82.00 178.00   1.00    8.00    --  108.00  38.00  30.00   96
 83  \w     36.00 116.00   1.00    8.00    --  108.00-111.00-150.00   80
 84  \w     85.00 175.00   1.00    8.00    --  108.00  64.00  60.00   90
 85  \w     85.00 175.00   1.00    8.00    --  108.00  64.00 150.00   90
 86  \w     85.00 175.00   1.00    8.00    --  108.00  64.00 -90.00   90
 87  \w     85.00 175.00   1.00    8.00    --  108.00  64.00 120.00   90
 88  \w     85.00 175.00   1.00    8.00    --  108.00  64.00  90.00   90
 89  \w     78.00 178.00   1.00    8.00    --  108.00  77.00 150.00  100
 90  \w    100.00 178.00   1.00    8.00    --  108.00 111.00   0.00   78
 91  \w     78.00 178.00   1.00    8.00    --  108.00  77.00  30.00  100
 92  \w     78.00 178.00   1.00    8.00    --  108.00  77.00-120.00  100
 93  \w     78.00 178.00   1.00    8.00    --  108.00  77.00-180.00  100
 94  \w     78.00 178.00   1.00    8.00    --  108.00  77.00   0.00  100
 95  \w     78.00 178.00   1.00    8.00    --  108.00  77.00 -30.00  100
 96  \w     78.00 178.00   1.00    8.00    --  108.00  77.00  90.00  100
 97  \w     78.00 178.00   1.00    8.00    --  108.00  77.00  60.00  100
 98  \w     78.00 178.00   1.00    8.00    --  108.00  77.00-150.00  100
 99  \w     78.00 178.00   1.00    8.00    --  108.00  77.00 -60.00  100
100  \w     82.00 178.00   1.00    8.00    --  108.00  38.00-180.00   96
101  \w     36.00 116.00   1.00    8.00    --  108.00-111.00 150.00   80
102  \w     36.00 116.00   1.00    8.00    --  108.00-111.00 -60.00   80
103  \w     78.00 178.00   1.00    8.00    --  108.00  77.00 -90.00  100
104  \w     85.00 175.00   1.00    8.00    --  108.00  64.00 -30.00   90
105  \f    120.00 240.00   1.00    1.00   0.00   0.00  40.00    --   120
106  \f    120.00 240.00   1.00    1.00   0.00   0.00 -40.00    --   120
107  \f      0.00 120.00   1.00    1.00   0.00   0.00  40.00    --   120
108  \f      0.00 120.00   1.00    1.00   0.00   0.00 -60.00    --   120
109  \f    120.00 240.00   1.00    1.00   0.00   0.00 -60.00    --   120
110  \f      0.00 120.00   1.00    1.00   0.00   0.00  60.00    --   120
111  \f      0.00 120.00   1.00    1.00   0.00   0.00 -40.00    --   120
112  \f    120.00 240.00   1.00    4.00  54.00  54.00 -60.00    --   120
113  \f    120.00 240.00   1.00    4.00  54.00  54.00  40.00    --   120
114  \f    120.00 240.00   1.00    4.00  54.00  54.00 -40.00    --   120
115  \f      0.00 120.00   1.00    4.00  54.00  54.00  60.00    --   120
116  \w    -12.00  91.00   1.00    4.00    --   54.00 -89.00  24.00  103
117  \f      0.00 120.00   1.00    4.00  54.00  54.00 -60.00    --   120
118  \f    120.00 240.00   1.00    4.00  54.00  54.00  60.00    --   120
119  \f    240.00 360.00   1.00    4.00  54.00  54.00 -60.00    --   120
120  \f      0.00 120.00   1.00    4.00  54.00  54.00  40.00    --   120
121  \f    240.00 360.00   1.00    4.00  54.00  54.00  40.00    --   120
122  \f    240.00 360.00   1.00    4.00  54.00  54.00  60.00    --   120
123  \f    240.00 360.00   1.00    4.00  54.00  54.00 -40.00    --   120
124  \w    -12.00  91.00   1.00    4.00    --   54.00 -89.00  24.00  103
125  \w    -12.00  42.00   1.00    4.00    --   54.00 -89.00  24.00   54
126  \f      0.00 120.00   1.00    4.00  54.00  54.00 -40.00    --   120
;
_diffrn_measurement_device 'four-circle diffractometer'
_diffrn_measurement_device_type 'Agilent SuperNova, Dual, Cu at zero, Eos'
_diffrn_measurement_method '\w and \f scans'
_diffrn_measurement_specimen_support 'polyimid foil'
_diffrn_orient_matrix_type 'CrysAlisPro convention (1999,Acta A55,543-557)'
_diffrn_orient_matrix_UB_11 -0.1366155000
_diffrn_orient_matrix_UB_12 -0.0601978000
_diffrn_orient_matrix_UB_13 -0.0136055000
_diffrn_orient_matrix_UB_21 0.0034522000
_diffrn_orient_matrix_UB_22 -0.0483976000
_diffrn_orient_matrix_UB_23 -0.0960183000
_diffrn_orient_matrix_UB_31 0.0327786000
_diffrn_orient_matrix_UB_32 -0.1023133000
_diffrn_orient_matrix_UB_33 0.0455533000
_diffrn_radiation_monochromator mirror
_diffrn_radiation_probe x-ray
_diffrn_radiation_type 'Cu K\a'
_diffrn_radiation_wavelength 1.54184
_diffrn_reflns_av_R_equivalents 0.0402
_diffrn_reflns_av_unetI/netI 0.0182
_diffrn_reflns_Laue_measured_fraction_full 0.999
_diffrn_reflns_Laue_measured_fraction_max 0.991
_diffrn_reflns_limit_h_max 14
_diffrn_reflns_limit_h_min -14
_diffrn_reflns_limit_k_max 14
_diffrn_reflns_limit_k_min -15
_diffrn_reflns_limit_l_max 17
_diffrn_reflns_limit_l_min -17
_diffrn_reflns_number 94978
_diffrn_reflns_point_group_measured_fraction_full 0.999
_diffrn_reflns_point_group_measured_fraction_max 0.991
_diffrn_reflns_theta_full 67.684
_diffrn_reflns_theta_max 70.687
_diffrn_reflns_theta_min 3.678
_diffrn_source 'microfocus X-Ray tube'
_diffrn_source_type 'Agilent SuperNova (Cu) X-ray Source'
_exptl_absorpt_coefficient_mu 5.964
_exptl_absorpt_correction_T_max 0.914
_exptl_absorpt_correction_T_min 0.635
_exptl_absorpt_correction_type gaussian
_exptl_absorpt_process_details
;
CrysAlisPro 1.171.38.43 (Rigaku Oxford Diffraction, 2015)
Numerical absorption correction based on gaussian integration over
            a multifaceted crystal model
Empirical absorption correction using spherical harmonics,
 implemented in SCALE3 ABSPACK scaling algorithm.
;
_exptl_crystal_colour yellow
_exptl_crystal_colour_primary yellow
_exptl_crystal_density_diffrn 1.421
_exptl_crystal_description irregular
_exptl_crystal_F_000 874
_exptl_crystal_size_max 0.100
_exptl_crystal_size_mid 0.091
_exptl_crystal_size_min 0.016
_refine_diff_density_max 1.804
_refine_diff_density_min -1.131
_refine_diff_density_rms 0.078
_refine_ls_extinction_method none
_refine_ls_goodness_of_fit_ref 1.061
_refine_ls_hydrogen_treatment constr
_refine_ls_matrix_type full
_refine_ls_number_parameters 429
_refine_ls_number_reflns 7621
_refine_ls_number_restraints 0
_refine_ls_restrained_S_all 1.061
_refine_ls_R_factor_all 0.0258
_refine_ls_R_factor_gt 0.0234
_refine_ls_shift/su_max 0.001
_refine_ls_shift/su_mean 0.000
_refine_ls_structure_factor_coef Fsqd
_refine_ls_weighting_details 'w=1/[\s^2^(Fo^2^)+(0.0370P)^2^+1.4355P] where P=(Fo^2^+2Fc^2^)/3'
_refine_ls_weighting_scheme calc
_refine_ls_wR_factor_gt 0.0589
_refine_ls_wR_factor_ref 0.0601
_reflns_Friedel_coverage 0.000
_reflns_number_gt 7177
_reflns_number_total 7621
_reflns_threshold_expression 'I > 2\s(I)'
_cod_data_source_file ic7b00277_si_002.cif
_cod_data_source_block ba_sb62_sq
_cod_original_formula_sum 'C44.50 H54 N2 P Si Ta'
_cod_database_code 4345721
_audit_block_refno 2719
_audit_block_usercomment 'sb521, yellow, irregular'
_chemical_oxdiff_formula 'C44.5 H54 N2 P Si Ta'
_chemical_oxdiff_usercomment 'sb521, yellow, irregular'
_shelx_space_group_comment
;
The symmetry employed for this shelxl refinement is uniquely defined
by the following loop, which should always be used as a source of
symmetry information in preference to the above space-group names.
They are only intended as comments.
;
_shelx_estimated_absorpt_t_max 0.587
_shelx_estimated_absorpt_t_min 0.587
_reflns_odcompleteness_completeness 99.96
_reflns_odcompleteness_iscentric 1
_reflns_odcompleteness_theta 66.97
_shelxl_version_number 2014/7
_olex2_refinement_description
;
1. Fixed Uiso
 At 1.2 times of:
  All C(H) groups, All C(H,H) groups
 At 1.5 times of:
  All C(H,H,H) groups
2.a Secondary CH2 refined with riding coordinates:
 C1(H1A,H1B), C14(H14A,H14B), C35(H35A,H35B), C37(H37A,H37B), C39(H39A,H39B)
2.b Aromatic/amide H refined with riding coordinates:
 C4(H4), C5(H5), C6(H6), C7(H7), C9(H9), C10(H10), C11(H11), C12(H12),
 C13(H13), C17(H17), C18(H18), C19(H19), C20(H20), C22(H22), C23(H23), C24(H24),
  C25(H25), C26(H26), C28(H28), C29(H29), C30(H30), C31(H31), C32(H32)
2.c Idealised Me refined as rotating group:
 C36(H36A,H36B,H36C), C38(H38A,H38B,H38C), C40(H40A,H40B,H40C), C41(H41A,H41B,
 H41C), C42(H42A,H42B,H42C)
;
_olex2_submission_special_instructions 'No special instructions were received'
_oxdiff_exptl_absorpt_empirical_details
;
Empirical correction (ABSPACK) includes:
- Absorption correction using spherical harmonics
- Frame scaling
- Detector area scaling
;
_oxdiff_exptl_absorpt_empirical_full_max 1.562
_oxdiff_exptl_absorpt_empirical_full_min 0.700
_cell_oxdiff_length_a 11.57180(14)
_cell_oxdiff_length_b 12.44923(14)
_cell_oxdiff_length_c 14.67713(17)
_cell_oxdiff_angle_alpha 90.3798(9)
_cell_oxdiff_angle_beta 101.0855(10)
_cell_oxdiff_angle_gamma 104.7680(10)
_cell_oxdiff_volume 2002.94(4)
_cell_oxdiff_measurement_reflns_used 51261
_platon_squeeze_void_probe_radius 1.20

loop_
_symmetry_equiv_pos_as_xyz
'x, y, z'
'-x, -y, -z'

loop_
_atom_site_label
_atom_site_type_symbol
_atom_site_fract_x
_atom_site_fract_y
_atom_site_fract_z
_atom_site_U_iso_or_equiv
_atom_site_adp_type
_atom_site_occupancy
_atom_site_site_symmetry_order
_atom_site_calc_flag
_atom_site_refinement_flags_posn
Ta Ta 0.38266(2) 0.22992(2) 0.23596(2) 0.01898(5) Uani 1 1 d .
P P 0.53923(5) 0.27100(5) 0.11901(4) 0.02037(12) Uani 1 1 d .
Si Si 0.14386(6) 0.07350(6) 0.34882(5) 0.02481(15) Uani 1 1 d .
N1 N 0.32247(17) 0.35321(17) 0.15630(14) 0.0208(4) Uani 1 1 d .
N2 N 0.40196(18) 0.07586(17) 0.20741(13) 0.0209(4) Uani 1 1 d .
C1 C 0.4999(2) 0.3739(2) 0.03906(18) 0.0250(5) Uani 1 1 d .
H1A H 0.5206 0.4477 0.0726 0.030 Uiso 1 1 calc R
H1B H 0.5464 0.3800 -0.0115 0.030 Uiso 1 1 calc R
C2 C 0.3651(2) 0.3372(2) -0.00091(17) 0.0225(5) Uani 1 1 d .
C3 C 0.2811(2) 0.3251(2) 0.05846(17) 0.0216(5) Uani 1 1 d .
C4 C 0.1565(2) 0.2894(2) 0.01958(18) 0.0252(5) Uani 1 1 d .
H4 H 0.0988 0.2801 0.0589 0.030 Uiso 1 1 calc R
C5 C 0.1160(2) 0.2675(2) -0.07570(19) 0.0305(6) Uani 1 1 d .
H5 H 0.0310 0.2441 -0.1010 0.037 Uiso 1 1 calc R
C6 C 0.1987(3) 0.2795(2) -0.13397(18) 0.0304(6) Uani 1 1 d .
H6 H 0.1710 0.2652 -0.1992 0.036 Uiso 1 1 calc R
C7 C 0.3225(2) 0.3128(2) -0.09597(18) 0.0271(5) Uani 1 1 d .
H7 H 0.3795 0.3192 -0.1357 0.033 Uiso 1 1 calc R
C8 C 0.2937(2) 0.4485(2) 0.18733(18) 0.0226(5) Uani 1 1 d .
C9 C 0.3053(2) 0.4732(2) 0.28305(18) 0.0270(5) Uani 1 1 d .
H9 H 0.3330 0.4250 0.3270 0.032 Uiso 1 1 calc R
C10 C 0.2769(2) 0.5670(2) 0.3138(2) 0.0331(6) Uani 1 1 d .
H10 H 0.2857 0.5821 0.3787 0.040 Uiso 1 1 calc R
C11 C 0.2358(3) 0.6393(2) 0.2521(2) 0.0369(7) Uani 1 1 d .
H11 H 0.2157 0.7029 0.2739 0.044 Uiso 1 1 calc R
C12 C 0.2248(3) 0.6166(2) 0.1581(2) 0.0340(6) Uani 1 1 d .
H12 H 0.1973 0.6656 0.1149 0.041 Uiso 1 1 calc R
C13 C 0.2532(2) 0.5235(2) 0.12573(19) 0.0283(6) Uani 1 1 d .
H13 H 0.2451 0.5101 0.0607 0.034 Uiso 1 1 calc R
C14 C 0.5061(2) 0.1418(2) 0.04575(18) 0.0247(5) Uani 1 1 d .
H14A H 0.5228 0.1604 -0.0167 0.030 Uiso 1 1 calc R
H14B H 0.5604 0.0956 0.0736 0.030 Uiso 1 1 calc R
C15 C 0.3747(2) 0.0762(2) 0.03651(17) 0.0219(5) Uani 1 1 d .
C16 C 0.3262(2) 0.0441(2) 0.11607(17) 0.0218(5) Uani 1 1 d .
C17 C 0.2053(2) -0.0166(2) 0.10688(18) 0.0267(5) Uani 1 1 d .
H17 H 0.1728 -0.0377 0.1608 0.032 Uiso 1 1 calc R
C18 C 0.1317(2) -0.0466(2) 0.01891(19) 0.0311(6) Uani 1 1 d .
H18 H 0.0493 -0.0885 0.0127 0.037 Uiso 1 1 calc R
C19 C 0.1789(2) -0.0154(2) -0.05910(19) 0.0303(6) Uani 1 1 d .
H19 H 0.1288 -0.0362 -0.1191 0.036 Uiso 1 1 calc R
C20 C 0.2990(2) 0.0464(2) -0.05071(18) 0.0265(5) Uani 1 1 d .
H20 H 0.3300 0.0684 -0.1050 0.032 Uiso 1 1 calc R
C21 C 0.4772(2) 0.0060(2) 0.24117(17) 0.0227(5) Uani 1 1 d .
C22 C 0.4479(2) -0.1062(2) 0.21009(17) 0.0247(5) Uani 1 1 d .
H22 H 0.3761 -0.1361 0.1645 0.030 Uiso 1 1 calc R
C23 C 0.5221(3) -0.1741(2) 0.24485(19) 0.0295(6) Uani 1 1 d .
H23 H 0.4998 -0.2502 0.2236 0.035 Uiso 1 1 calc R
C24 C 0.6285(3) -0.1321(3) 0.31033(19) 0.0325(6) Uani 1 1 d .
H24 H 0.6804 -0.1782 0.3328 0.039 Uiso 1 1 calc R
C25 C 0.6577(3) -0.0216(3) 0.34243(19) 0.0329(6) Uani 1 1 d .
H25 H 0.7299 0.0078 0.3879 0.040 Uiso 1 1 calc R
C26 C 0.5834(2) 0.0465(2) 0.30915(18) 0.0274(5) Uani 1 1 d .
H26 H 0.6045 0.1217 0.3327 0.033 Uiso 1 1 calc R
C27 C 0.7053(2) 0.3136(2) 0.15058(17) 0.0233(5) Uani 1 1 d .
C28 C 0.7714(2) 0.4207(2) 0.1364(2) 0.0310(6) Uani 1 1 d .
H28 H 0.7297 0.4722 0.1080 0.037 Uiso 1 1 calc R
C29 C 0.8977(3) 0.4522(3) 0.1636(2) 0.0379(7) Uani 1 1 d .
H29 H 0.9419 0.5253 0.1536 0.045 Uiso 1 1 calc R
C30 C 0.9594(2) 0.3783(3) 0.2050(2) 0.0362(7) Uani 1 1 d .
H30 H 1.0458 0.3999 0.2229 0.043 Uiso 1 1 calc R
C31 C 0.8946(3) 0.2723(3) 0.2202(2) 0.0377(7) Uani 1 1 d .
H31 H 0.9366 0.2215 0.2496 0.045 Uiso 1 1 calc R
C32 C 0.7687(2) 0.2400(2) 0.1928(2) 0.0327(6) Uani 1 1 d .
H32 H 0.7251 0.1668 0.2029 0.039 Uiso 1 1 calc R
C33 C 0.4598(2) 0.2612(2) 0.37615(17) 0.0253(5) Uani 1 1 d .
C34 C 0.5236(2) 0.3363(2) 0.32902(19) 0.0276(6) Uani 1 1 d .
C35 C 0.6343(3) 0.4323(3) 0.3560(2) 0.0446(8) Uani 1 1 d .
H35A H 0.6485 0.4491 0.4239 0.053 Uiso 1 1 calc R
H35B H 0.7057 0.4094 0.3431 0.053 Uiso 1 1 calc R
C36 C 0.6276(3) 0.5349(3) 0.3084(3) 0.0521(9) Uani 1 1 d .
H36A H 0.6096 0.5188 0.2410 0.078 Uiso 1 1 calc GR
H36B H 0.7059 0.5909 0.3265 0.078 Uiso 1 1 calc GR
H36C H 0.5630 0.5632 0.3261 0.078 Uiso 1 1 calc GR
C37 C 0.4679(3) 0.2441(3) 0.47763(18) 0.0318(6) Uani 1 1 d .
H37A H 0.3890 0.1966 0.4875 0.038 Uiso 1 1 calc R
H37B H 0.4827 0.3169 0.5115 0.038 Uiso 1 1 calc R
C38 C 0.5690(3) 0.1901(3) 0.5171(2) 0.0398(7) Uani 1 1 d .
H38A H 0.5492 0.1141 0.4896 0.060 Uiso 1 1 calc GR
H38B H 0.5772 0.1881 0.5847 0.060 Uiso 1 1 calc GR
H38C H 0.6460 0.2333 0.5024 0.060 Uiso 1 1 calc GR
C39 C 0.1957(2) 0.1796(2) 0.26547(17) 0.0239(5) Uani 1 1 d .
H39A H 0.1784 0.2489 0.2859 0.029 Uiso 1 1 calc R
H39B H 0.1401 0.1544 0.2047 0.029 Uiso 1 1 calc R
C40 C 0.1251(3) 0.1455(3) 0.4555(2) 0.0401(7) Uani 1 1 d .
H40A H 0.1994 0.2044 0.4796 0.060 Uiso 1 1 calc GR
H40B H 0.1102 0.0916 0.5030 0.060 Uiso 1 1 calc GR
H40C H 0.0557 0.1783 0.4397 0.060 Uiso 1 1 calc GR
C41 C -0.0104(2) -0.0226(3) 0.29903(19) 0.0341(6) Uani 1 1 d .
H41A H -0.0715 0.0202 0.2880 0.051 Uiso 1 1 calc GR
H41B H -0.0322 -0.0795 0.3430 0.051 Uiso 1 1 calc GR
H41C H -0.0077 -0.0585 0.2401 0.051 Uiso 1 1 calc GR
C42 C 0.2460(3) -0.0205(2) 0.38270(19) 0.0323(6) Uani 1 1 d .
H42A H 0.2459 -0.0661 0.3279 0.048 Uiso 1 1 calc GR
H42B H 0.2164 -0.0691 0.4302 0.048 Uiso 1 1 calc GR
H42C H 0.3292 0.0243 0.4077 0.048 Uiso 1 1 calc GR

loop_
_atom_site_aniso_label
_atom_site_aniso_U_11
_atom_site_aniso_U_22
_atom_site_aniso_U_33
_atom_site_aniso_U_23
_atom_site_aniso_U_13
_atom_site_aniso_U_12
Ta 0.01936(6) 0.01929(7) 0.01945(7) 0.00680(4) 0.00400(4) 0.00692(4)
P 0.0192(3) 0.0195(3) 0.0248(3) 0.0083(2) 0.0063(2) 0.0078(2)
Si 0.0239(3) 0.0297(4) 0.0218(3) 0.0085(3) 0.0061(2) 0.0075(3)
N1 0.0200(9) 0.0208(11) 0.0238(10) 0.0065(8) 0.0043(8) 0.0091(8)
N2 0.0236(10) 0.0198(11) 0.0198(9) 0.0070(8) 0.0045(8) 0.0065(8)
C1 0.0220(12) 0.0270(14) 0.0302(13) 0.0111(11) 0.0094(10) 0.0103(10)
C2 0.0259(12) 0.0172(12) 0.0275(12) 0.0101(10) 0.0061(10) 0.0103(9)
C3 0.0248(12) 0.0172(12) 0.0246(12) 0.0091(9) 0.0050(9) 0.0085(9)
C4 0.0237(12) 0.0246(14) 0.0281(13) 0.0099(10) 0.0048(10) 0.0078(10)
C5 0.0284(13) 0.0260(14) 0.0325(14) 0.0098(11) -0.0015(11) 0.0045(11)
C6 0.0418(15) 0.0232(14) 0.0240(12) 0.0076(10) 0.0007(11) 0.0087(11)
C7 0.0363(14) 0.0242(14) 0.0256(12) 0.0111(10) 0.0097(11) 0.0135(11)
C8 0.0151(10) 0.0208(13) 0.0324(13) 0.0057(10) 0.0051(9) 0.0052(9)
C9 0.0248(12) 0.0267(14) 0.0307(13) 0.0051(11) 0.0046(10) 0.0099(10)
C10 0.0296(13) 0.0309(15) 0.0381(15) -0.0041(12) 0.0056(11) 0.0074(11)
C11 0.0344(15) 0.0223(15) 0.0565(19) -0.0013(13) 0.0116(13) 0.0103(11)
C12 0.0322(14) 0.0221(14) 0.0496(17) 0.0114(12) 0.0067(12) 0.0117(11)
C13 0.0253(12) 0.0259(14) 0.0350(14) 0.0094(11) 0.0076(10) 0.0073(10)
C14 0.0247(12) 0.0264(14) 0.0272(12) 0.0058(10) 0.0092(10) 0.0111(10)
C15 0.0255(12) 0.0181(12) 0.0251(12) 0.0067(10) 0.0054(10) 0.0109(10)
C16 0.0243(12) 0.0197(12) 0.0227(12) 0.0070(9) 0.0033(9) 0.0091(10)
C17 0.0277(13) 0.0249(14) 0.0277(13) 0.0076(10) 0.0068(10) 0.0063(10)
C18 0.0238(12) 0.0295(15) 0.0358(14) 0.0058(12) 0.0004(11) 0.0036(11)
C19 0.0325(14) 0.0280(15) 0.0279(13) 0.0023(11) -0.0034(11) 0.0101(11)
C20 0.0342(14) 0.0234(14) 0.0252(12) 0.0069(10) 0.0065(10) 0.0132(11)
C21 0.0259(12) 0.0249(13) 0.0217(11) 0.0103(10) 0.0096(9) 0.0105(10)
C22 0.0290(12) 0.0259(14) 0.0221(12) 0.0081(10) 0.0097(10) 0.0090(10)
C23 0.0396(15) 0.0265(14) 0.0296(13) 0.0092(11) 0.0152(11) 0.0152(11)
C24 0.0392(15) 0.0395(17) 0.0293(13) 0.0158(12) 0.0124(11) 0.0247(13)
C25 0.0320(14) 0.0413(17) 0.0279(13) 0.0081(12) 0.0031(11) 0.0159(12)
C26 0.0284(13) 0.0286(14) 0.0260(12) 0.0045(11) 0.0039(10) 0.0101(11)
C27 0.0199(11) 0.0246(13) 0.0281(12) 0.0075(10) 0.0076(9) 0.0083(10)
C28 0.0255(13) 0.0273(15) 0.0414(15) 0.0141(12) 0.0073(11) 0.0081(11)
C29 0.0265(14) 0.0282(16) 0.0567(19) 0.0149(13) 0.0078(13) 0.0031(11)
C30 0.0201(12) 0.0376(17) 0.0508(17) 0.0086(14) 0.0056(12) 0.0083(11)
C31 0.0286(14) 0.0344(16) 0.0510(18) 0.0128(13) 0.0021(12) 0.0142(12)
C32 0.0272(13) 0.0271(15) 0.0449(16) 0.0128(12) 0.0071(12) 0.0092(11)
C33 0.0272(12) 0.0276(14) 0.0217(12) 0.0027(10) -0.0009(9) 0.0126(10)
C34 0.0247(12) 0.0230(14) 0.0337(14) 0.0024(11) -0.0012(10) 0.0088(10)
C35 0.0412(17) 0.0362(18) 0.0472(18) 0.0000(14) 0.0030(14) -0.0017(14)
C36 0.0448(18) 0.045(2) 0.059(2) 0.0094(17) 0.0070(16) 0.0005(15)
C37 0.0322(14) 0.0381(16) 0.0246(13) 0.0037(11) 0.0020(10) 0.0106(12)
C38 0.0449(17) 0.0489(19) 0.0269(14) 0.0048(13) 0.0003(12) 0.0199(14)
C39 0.0185(11) 0.0266(14) 0.0275(12) 0.0059(10) 0.0038(9) 0.0082(10)
C40 0.0406(16) 0.056(2) 0.0280(14) 0.0062(13) 0.0093(12) 0.0175(14)
C41 0.0279(13) 0.0400(17) 0.0307(14) 0.0114(12) 0.0054(11) 0.0022(12)
C42 0.0355(14) 0.0330(16) 0.0307(14) 0.0144(12) 0.0081(11) 0.0115(12)

loop_
_atom_type_symbol
_atom_type_description
_atom_type_scat_dispersion_real
_atom_type_scat_dispersion_imag
_atom_type_scat_source
C C 0.0181 0.0091 'International Tables Vol C Tables 4.2.6.8 and 6.1.1.4'
H H 0.0000 0.0000 'International Tables Vol C Tables 4.2.6.8 and 6.1.1.4'
N N 0.0311 0.0180 'International Tables Vol C Tables 4.2.6.8 and 6.1.1.4'
P P 0.2955 0.4335 'International Tables Vol C Tables 4.2.6.8 and 6.1.1.4'
Si Si 0.2541 0.3302 'International Tables Vol C Tables 4.2.6.8 and 6.1.1.4'
Ta Ta -5.7959 5.2718 'International Tables Vol C Tables 4.2.6.8 and 6.1.1.4'

loop_
_exptl_crystal_face_index_h
_exptl_crystal_face_index_k
_exptl_crystal_face_index_l
_exptl_crystal_face_perp_dist
-7 0 3 0.0078
3 -7 4 0.0444
-6 6 -1 0.0339
7 0 -3 0.0078
-3 3 9 0.0277
3 -3 -9 0.0488
-4 8 -1 0.0340
2 -6 6 0.0404

loop_
_geom_angle_atom_site_label_1
_geom_angle_atom_site_label_2
_geom_angle_atom_site_label_3
_geom_angle
N1 Ta P 78.72(5)
N1 Ta C39 85.88(9)
N2 Ta P 77.35(6)
N2 Ta N1 135.21(8)
N2 Ta C33 103.50(9)
N2 Ta C34 117.24(9)
N2 Ta C39 98.58(9)
C33 Ta P 115.95(7)
C33 Ta N1 120.98(9)
C33 Ta C34 37.23(11)
C33 Ta C39 91.72(10)
C34 Ta P 84.49(8)
C34 Ta N1 97.31(9)
C34 Ta C39 120.55(10)
C39 Ta P 152.29(7)
C1 P Ta 108.88(8)
C1 P C14 104.98(12)
C14 P Ta 105.87(8)
C27 P Ta 126.86(8)
C27 P C1 104.45(12)
C27 P C14 103.93(11)
C39 Si C40 109.36(14)
C39 Si C41 111.86(12)
C40 Si C41 105.83(14)
C42 Si C39 114.62(12)
C42 Si C40 109.81(14)
C42 Si C41 104.95(14)
C3 N1 Ta 115.68(15)
C8 N1 Ta 128.55(16)
C8 N1 C3 114.4(2)
C16 N2 Ta 103.51(15)
C21 N2 Ta 139.53(16)
C21 N2 C16 115.9(2)
P C1 H1A 110.0
P C1 H1B 110.0
H1A C1 H1B 108.4
C2 C1 P 108.37(17)
C2 C1 H1A 110.0
C2 C1 H1B 110.0
C3 C2 C1 119.8(2)
C7 C2 C1 120.6(2)
C7 C2 C3 119.5(2)
C2 C3 N1 120.6(2)
C4 C3 N1 120.7(2)
C4 C3 C2 118.6(2)
C3 C4 H4 119.6
C5 C4 C3 120.9(2)
C5 C4 H4 119.6
C4 C5 H5 119.8
C6 C5 C4 120.4(2)
C6 C5 H5 119.8
C5 C6 H6 120.4
C5 C6 C7 119.2(2)
C7 C6 H6 120.4
C2 C7 H7 119.3
C6 C7 C2 121.4(2)
C6 C7 H7 119.3
N1 C8 C9 120.7(2)
N1 C8 C13 122.4(2)
C13 C8 C9 116.9(2)
C8 C9 H9 119.6
C10 C9 C8 120.8(3)
C10 C9 H9 119.6
C9 C10 H10 119.3
C11 C10 C9 121.5(3)
C11 C10 H10 119.3
C10 C11 H11 120.8
C12 C11 C10 118.4(3)
C12 C11 H11 120.8
C11 C12 H12 119.4
C11 C12 C13 121.2(3)
C13 C12 H12 119.4
C8 C13 H13 119.4
C12 C13 C8 121.2(3)
C12 C13 H13 119.4
P C14 H14A 109.4
P C14 H14B 109.4
H14A C14 H14B 108.0
C15 C14 P 111.21(17)
C15 C14 H14A 109.4
C15 C14 H14B 109.4
C16 C15 C14 120.6(2)
C20 C15 C14 120.8(2)
C20 C15 C16 118.6(2)
C15 C16 N2 119.7(2)
C17 C16 N2 120.1(2)
C17 C16 C15 120.2(2)
C16 C17 H17 119.9
C16 C17 C18 120.2(2)
C18 C17 H17 119.9
C17 C18 H18 120.1
C19 C18 C17 119.7(2)
C19 C18 H18 120.1
C18 C19 H19 119.7
C18 C19 C20 120.5(2)
C20 C19 H19 119.7
C15 C20 H20 119.6
C19 C20 C15 120.7(2)
C19 C20 H20 119.6
C22 C21 N2 121.8(2)
C22 C21 C26 117.6(2)
C26 C21 N2 120.6(2)
C21 C22 H22 119.5
C23 C22 C21 121.0(2)
C23 C22 H22 119.5
C22 C23 H23 119.7
C22 C23 C24 120.7(3)
C24 C23 H23 119.7
C23 C24 H24 120.6
C25 C24 C23 118.9(3)
C25 C24 H24 120.6
C24 C25 H25 119.6
C26 C25 C24 120.9(3)
C26 C25 H25 119.6
C21 C26 H26 119.5
C25 C26 C21 120.9(3)
C25 C26 H26 119.5
C28 C27 P 121.5(2)
C32 C27 P 119.91(19)
C32 C27 C28 118.6(2)
C27 C28 H28 119.8
C29 C28 C27 120.4(3)
C29 C28 H28 119.8
C28 C29 H29 119.8
C30 C29 C28 120.4(3)
C30 C29 H29 119.8
C29 C30 H30 120.2
C29 C30 C31 119.6(3)
C31 C30 H30 120.2
C30 C31 H31 119.8
C30 C31 C32 120.3(3)
C32 C31 H31 119.8
C27 C32 H32 119.7
C31 C32 C27 120.7(3)
C31 C32 H32 119.7
C34 C33 Ta 71.46(16)
C34 C33 C37 133.1(2)
C37 C33 Ta 155.3(2)
C33 C34 Ta 71.31(15)
C33 C34 C35 134.0(3)
C35 C34 Ta 154.7(2)
C34 C35 H35A 108.5
C34 C35 H35B 108.5
H35A C35 H35B 107.5
C36 C35 C34 115.2(3)
C36 C35 H35A 108.5
C36 C35 H35B 108.5
C35 C36 H36A 109.5
C35 C36 H36B 109.5
C35 C36 H36C 109.5
H36A C36 H36B 109.5
H36A C36 H36C 109.5
H36B C36 H36C 109.5
C33 C37 H37A 109.2
C33 C37 H37B 109.2
C33 C37 C38 112.1(2)
H37A C37 H37B 107.9
C38 C37 H37A 109.2
C38 C37 H37B 109.2
C37 C38 H38A 109.5
C37 C38 H38B 109.5
C37 C38 H38C 109.5
H38A C38 H38B 109.5
H38A C38 H38C 109.5
H38B C38 H38C 109.5
Ta C39 H39A 106.0
Ta C39 H39B 106.0
Si C39 Ta 125.24(13)
Si C39 H39A 106.0
Si C39 H39B 106.0
H39A C39 H39B 106.3
Si C40 H40A 109.5
Si C40 H40B 109.5
Si C40 H40C 109.5
H40A C40 H40B 109.5
H40A C40 H40C 109.5
H40B C40 H40C 109.5
Si C41 H41A 109.5
Si C41 H41B 109.5
Si C41 H41C 109.5
H41A C41 H41B 109.5
H41A C41 H41C 109.5
H41B C41 H41C 109.5
Si C42 H42A 109.5
Si C42 H42B 109.5
Si C42 H42C 109.5
H42A C42 H42B 109.5
H42A C42 H42C 109.5
H42B C42 H42C 109.5

loop_
_geom_bond_atom_site_label_1
_geom_bond_atom_site_label_2
_geom_bond_distance
Ta P 2.6880(6)
Ta N1 2.113(2)
Ta N2 2.037(2)
Ta C33 2.071(2)
Ta C34 2.073(3)
Ta C39 2.221(2)
P C1 1.827(3)
P C14 1.843(3)
P C27 1.823(2)
Si C39 1.871(3)
Si C40 1.875(3)
Si C41 1.884(3)
Si C42 1.871(3)
N1 C3 1.434(3)
N1 C8 1.406(3)
N2 C16 1.444(3)
N2 C21 1.409(3)
C1 H1A 0.9900
C1 H1B 0.9900
C1 C2 1.506(3)
C2 C3 1.406(3)
C2 C7 1.391(4)
C3 C4 1.399(3)
C4 H4 0.9500
C4 C5 1.388(4)
C5 H5 0.9500
C5 C6 1.383(4)
C6 H6 0.9500
C6 C7 1.387(4)
C7 H7 0.9500
C8 C9 1.410(4)
C8 C13 1.407(4)
C9 H9 0.9500
C9 C10 1.387(4)
C10 H10 0.9500
C10 C11 1.385(4)
C11 H11 0.9500
C11 C12 1.382(4)
C12 H12 0.9500
C12 C13 1.387(4)
C13 H13 0.9500
C14 H14A 0.9900
C14 H14B 0.9900
C14 C15 1.510(3)
C15 C16 1.408(3)
C15 C20 1.393(4)
C16 C17 1.390(3)
C17 H17 0.9500
C17 C18 1.393(4)
C18 H18 0.9500
C18 C19 1.378(4)
C19 H19 0.9500
C19 C20 1.388(4)
C20 H20 0.9500
C21 C22 1.401(4)
C21 C26 1.402(4)
C22 H22 0.9500
C22 C23 1.385(4)
C23 H23 0.9500
C23 C24 1.387(4)
C24 H24 0.9500
C24 C25 1.386(4)
C25 H25 0.9500
C25 C26 1.383(4)
C26 H26 0.9500
C27 C28 1.396(4)
C27 C32 1.392(4)
C28 H28 0.9500
C28 C29 1.390(4)
C29 H29 0.9500
C29 C30 1.379(4)
C30 H30 0.9500
C30 C31 1.384(4)
C31 H31 0.9500
C31 C32 1.386(4)
C32 H32 0.9500
C33 C34 1.323(4)
C33 C37 1.494(4)
C34 C35 1.499(4)
C35 H35A 0.9900
C35 H35B 0.9900
C35 C36 1.471(5)
C36 H36A 0.9800
C36 H36B 0.9800
C36 H36C 0.9800
C37 H37A 0.9900
C37 H37B 0.9900
C37 C38 1.518(4)
C38 H38A 0.9800
C38 H38B 0.9800
C38 H38C 0.9800
C39 H39A 0.9900
C39 H39B 0.9900
C40 H40A 0.9800
C40 H40B 0.9800
C40 H40C 0.9800
C41 H41A 0.9800
C41 H41B 0.9800
C41 H41C 0.9800
C42 H42A 0.9800
C42 H42B 0.9800
C42 H42C 0.9800

loop_
_geom_torsion_atom_site_label_1
_geom_torsion_atom_site_label_2
_geom_torsion_atom_site_label_3
_geom_torsion_atom_site_label_4
_geom_torsion
Ta P C1 C2 -49.41(19)
Ta P C14 C15 27.54(19)
Ta P C27 C28 -110.0(2)
Ta P C27 C32 67.8(2)
Ta N1 C3 C2 -81.9(2)
Ta N1 C3 C4 100.6(2)
Ta N1 C8 C9 1.0(3)
Ta N1 C8 C13 -179.33(17)
Ta N2 C16 C15 86.4(2)
Ta N2 C16 C17 -92.7(2)
Ta N2 C21 C22 169.27(18)
Ta N2 C21 C26 -9.3(4)
Ta C33 C34 C35 -179.3(4)
Ta C33 C37 C38 108.2(5)
Ta C34 C35 C36 45.0(7)
P C1 C2 C3 61.0(3)
P C1 C2 C7 -117.8(2)
P C14 C15 C16 -56.0(3)
P C14 C15 C20 124.0(2)
P C27 C28 C29 178.1(2)
P C27 C32 C31 -177.7(2)
N1 C3 C4 C5 176.8(2)
N1 C8 C9 C10 -179.9(2)
N1 C8 C13 C12 179.6(2)
N2 C16 C17 C18 179.5(2)
N2 C21 C22 C23 -179.2(2)
N2 C21 C26 C25 -179.9(2)
C1 P C14 C15 -87.56(19)
C1 P C27 C28 17.7(3)
C1 P C27 C32 -164.6(2)
C1 C2 C3 N1 3.3(4)
C1 C2 C3 C4 -179.2(2)
C1 C2 C7 C6 -179.6(2)
C2 C3 C4 C5 -0.8(4)
C3 N1 C8 C9 166.7(2)
C3 N1 C8 C13 -13.6(3)
C3 C2 C7 C6 1.6(4)
C3 C4 C5 C6 0.7(4)
C4 C5 C6 C7 0.6(4)
C5 C6 C7 C2 -1.7(4)
C7 C2 C3 N1 -177.9(2)
C7 C2 C3 C4 -0.4(4)
C8 N1 C3 C2 110.5(3)
C8 N1 C3 C4 -67.0(3)
C8 C9 C10 C11 0.3(4)
C9 C8 C13 C12 -0.7(4)
C9 C10 C11 C12 -0.7(4)
C10 C11 C12 C13 0.4(4)
C11 C12 C13 C8 0.3(4)
C13 C8 C9 C10 0.4(4)
C14 P C1 C2 63.58(19)
C14 P C27 C28 127.5(2)
C14 P C27 C32 -54.8(2)
C14 C15 C16 N2 1.2(4)
C14 C15 C16 C17 -179.7(2)
C14 C15 C20 C19 179.0(2)
C15 C16 C17 C18 0.4(4)
C16 N2 C21 C22 -25.2(3)
C16 N2 C21 C26 156.3(2)
C16 C15 C20 C19 -1.0(4)
C16 C17 C18 C19 -0.4(4)
C17 C18 C19 C20 -0.4(4)
C18 C19 C20 C15 1.1(4)
C20 C15 C16 N2 -178.8(2)
C20 C15 C16 C17 0.3(4)
C21 N2 C16 C15 -84.0(3)
C21 N2 C16 C17 96.9(3)
C21 C22 C23 C24 -1.1(4)
C22 C21 C26 C25 1.5(4)
C22 C23 C24 C25 1.8(4)
C23 C24 C25 C26 -0.8(4)
C24 C25 C26 C21 -0.8(4)
C26 C21 C22 C23 -0.6(4)
C27 P C1 C2 172.62(17)
C27 P C14 C15 163.02(18)
C27 C28 C29 C30 0.0(5)
C28 C27 C32 C31 0.1(4)
C28 C29 C30 C31 -0.6(5)
C29 C30 C31 C32 1.0(5)
C30 C31 C32 C27 -0.8(5)
C32 C27 C28 C29 0.3(4)
C33 C34 C35 C36 -136.7(4)
C34 C33 C37 C38 -78.7(4)
C37 C33 C34 Ta -177.0(3)
C37 C33 C34 C35 3.8(6)
C40 Si C39 Ta 106.74(17)
C41 Si C39 Ta -136.36(16)
C42 Si C39 Ta -17.1(2)

loop_
_platon_squeeze_void_nr
_platon_squeeze_void_average_x
_platon_squeeze_void_average_y
_platon_squeeze_void_average_z
_platon_squeeze_void_volume
_platon_squeeze_void_count_electrons
_platon_squeeze_void_content
1 -0.000 0.500 0.500 226 43 pentane

loop_
_exptl_oxdiff_crystal_face_indexfrac_h
_exptl_oxdiff_crystal_face_indexfrac_k
_exptl_oxdiff_crystal_face_indexfrac_l
_exptl_oxdiff_crystal_face_x
_exptl_oxdiff_crystal_face_y
_exptl_oxdiff_crystal_face_z
-6.9993 -0.0006 3.0056 0.9154 -0.3127 -0.0925
3.0025 -6.9989 3.9992 -0.0433 -0.0349 0.9967
-6.0014 5.9989 -0.9967 0.4723 -0.2154 -0.8559
6.9993 0.0006 -3.0056 -0.9154 0.3127 0.0925
-2.9963 3.0010 9.0004 0.1062 -1.0198 0.0047
2.9963 -3.0010 -9.0004 -0.1062 1.0198 -0.0047
-4.0013 7.9992 -0.9990 0.0787 -0.3050 -0.9951
2.0033 -5.9987 5.9995 0.0058 -0.2788 0.9527
